data_2233093
loop_
_publ_author_name
'Li, Yaping'
'Zang, Hu'
'Su, Guanfang'

_publ_section_title
;
 2',6'-Bis(4-carboxyphenyl)-4,4'-bipyridin-1-ium nitrate 0.25-hydrate
;
_journal_coeditor_code BT5723
_journal_issue 1
_journal_name_full 'Acta Crystallographica Section E'
_journal_page_first o43
_journal_paper_doi 10.1107/S1600536811051506
_journal_volume 68
_journal_year 2012
_chemical_formula_iupac 'C24 H17 N2 O4 +, N O3 -, 0.25H2 O'
_chemical_formula_moiety 'C24 H17 N2 O4 +, N O3 -, 0.25(H2 O)'
_chemical_formula_sum 'C24 H17.5 N3 O7.25'
_chemical_formula_weight 463.91
_chemical_name_systematic
;
2',6'-Bis(4-carboxyphenyl)-4,4'-bipyridin-1-ium nitrate hydrate
;
_space_group_IT_number 14
_symmetry_cell_setting monoclinic
_symmetry_space_group_name_Hall '-P 2ybc'
_symmetry_space_group_name_H-M 'P 1 21/c 1'
_atom_sites_solution_hydrogens geom
_atom_sites_solution_primary direct
_atom_sites_solution_secondary difmap
_audit_creation_method SHELXL-97
_cell_angle_alpha 90.00
_cell_angle_beta 92.6960(10)
_cell_angle_gamma 90.00
_cell_formula_units_Z 4
_cell_length_a 13.6978(11)
_cell_length_b 16.0688(12)
_cell_length_c 9.6354(8)
_cell_measurement_reflns_used 4158
_cell_measurement_temperature 293(2)
_cell_measurement_theta_max 26.03
_cell_measurement_theta_min 0.99
_cell_volume 2118.5(3)
_computing_cell_refinement 'SAINT (Bruker, 2007)'
_computing_data_collection 'APEX2 (Bruker, 2007)'
_computing_data_reduction 'SAINT (Bruker, 2007)'
_computing_molecular_graphics 'XP in SHELXTL (Sheldrick, 2008) and Mercury (Macrae <i>et al.</i>, 2006)'
_computing_publication_material 'SHELXTL (Sheldrick, 2008)'
_computing_structure_refinement 'SHELXTL (Sheldrick, 2008)'
_computing_structure_solution 'SHELXTL (Sheldrick, 2008)'
_diffrn_ambient_temperature 293(2)
_diffrn_measured_fraction_theta_full 0.999
_diffrn_measured_fraction_theta_max 0.999
_diffrn_measurement_device_type 'Bruker APEXII CCD'
_diffrn_measurement_method '\f and \w scans'
_diffrn_radiation_monochromator graphite
_diffrn_radiation_source 'fine-focus sealed tube'
_diffrn_radiation_type MoK\a
_diffrn_radiation_wavelength 0.71073
_diffrn_reflns_av_R_equivalents 0.0398
_diffrn_reflns_av_sigmaI/netI 0.0463
_diffrn_reflns_limit_h_max 16
_diffrn_reflns_limit_h_min -16
_diffrn_reflns_limit_k_max 17
_diffrn_reflns_limit_k_min -19
_diffrn_reflns_limit_l_max 11
_diffrn_reflns_limit_l_min -9
_diffrn_reflns_number 11529
_diffrn_reflns_theta_full 26.03
_diffrn_reflns_theta_max 26.03
_diffrn_reflns_theta_min 1.95
_exptl_absorpt_coefficient_mu 0.110
_exptl_absorpt_correction_T_max 0.978
_exptl_absorpt_correction_T_min 0.973
_exptl_absorpt_correction_type multi-scan
_exptl_absorpt_process_details '(SADABS; Bruker, 2001)'
_exptl_crystal_colour colorless
_exptl_crystal_density_diffrn 1.454
_exptl_crystal_density_method 'not measured'
_exptl_crystal_description block
_exptl_crystal_F_000 962
_exptl_crystal_size_max 0.25
_exptl_crystal_size_mid 0.21
_exptl_crystal_size_min 0.20
_refine_diff_density_max 0.297
_refine_diff_density_min -0.271
_refine_ls_extinction_method none
_refine_ls_goodness_of_fit_ref 1.038
_refine_ls_hydrogen_treatment constr
_refine_ls_matrix_type full
_refine_ls_number_parameters 316
_refine_ls_number_reflns 4158
_refine_ls_number_restraints 0
_refine_ls_restrained_S_all 1.038
_refine_ls_R_factor_all 0.0861
_refine_ls_R_factor_gt 0.0500
_refine_ls_shift/su_max 0.000
_refine_ls_shift/su_mean 0.000
_refine_ls_structure_factor_coef Fsqd
_refine_ls_weighting_details 'calc w=1/[\s^2^(Fo^2^)+(0.0724P)^2^+0.0957P] where P=(Fo^2^+2Fc^2^)/3'
_refine_ls_weighting_scheme calc
_refine_ls_wR_factor_gt 0.1265
_refine_ls_wR_factor_ref 0.1503
_reflns_number_gt 2605
_reflns_number_total 4158
_reflns_threshold_expression I>2\s(I)
_cod_data_source_file bt5723.cif
_cod_data_source_block I
_cod_original_sg_symbol_H-M 'P 21/c'
_cod_original_formula_sum 'C24 H17.50 N3 O7.25'
_cod_database_code 2233093
_cod_database_fobs_code 2233093

loop_
_symmetry_equiv_pos_as_xyz
'x, y, z'
'-x, y+1/2, -z+1/2'
'-x, -y, -z'
'x, -y-1/2, z-1/2'

loop_
_atom_site_type_symbol
_atom_site_label
_atom_site_fract_x
_atom_site_fract_y
_atom_site_fract_z
_atom_site_U_iso_or_equiv
_atom_site_adp_type
_atom_site_calc_flag
_atom_site_refinement_flags
_atom_site_occupancy
_atom_site_symmetry_multiplicity
C C1 0.42765(16) 0.78749(14) 0.5913(2) 0.0286(5) Uani d . 1 1
C C2 0.46419(18) 0.71363(14) 0.5406(3) 0.0334(6) Uani d . 1 1
H H2 0.4404 0.6631 0.5715 0.040 Uiso calc R 1 1
C C3 0.53576(18) 0.71478(14) 0.4445(3) 0.0337(6) Uani d . 1 1
H H3 0.5597 0.6647 0.4117 0.040 Uiso calc R 1 1
C C4 0.57286(16) 0.78937(13) 0.3957(2) 0.0258(5) Uani d . 1 1
C C5 0.53495(17) 0.86287(14) 0.4469(3) 0.0330(6) Uani d . 1 1
H H5 0.5579 0.9135 0.4152 0.040 Uiso calc R 1 1
C C6 0.46397(17) 0.86229(14) 0.5438(2) 0.0322(6) Uani d . 1 1
H H6 0.4404 0.9123 0.5774 0.039 Uiso calc R 1 1
C C7 0.35134(17) 0.78863(14) 0.6971(3) 0.0321(6) Uani d . 1 1
C C8 0.65044(16) 0.78741(13) 0.2920(2) 0.0254(5) Uani d . 1 1
C C9 0.69124(16) 0.85873(14) 0.2365(2) 0.0279(5) Uani d . 1 1
H H9 0.6711 0.9110 0.2651 0.033 Uiso calc R 1 1
C C10 0.76210(16) 0.85180(13) 0.1382(2) 0.0260(5) Uani d . 1 1
C C11 0.78848(16) 0.77208(14) 0.0987(2) 0.0273(5) Uani d . 1 1
H H11 0.8352 0.7648 0.0327 0.033 Uiso calc R 1 1
C C12 0.74523(16) 0.70341(13) 0.1575(2) 0.0249(5) Uani d . 1 1
C C13 0.80567(16) 0.92684(13) 0.0741(2) 0.0261(5) Uani d . 1 1
C C14 0.7948(2) 1.00598(14) 0.1296(3) 0.0438(7) Uani d . 1 1
H H14 0.7611 1.0128 0.2104 0.053 Uiso calc R 1 1
C C15 0.8333(2) 1.07395(15) 0.0661(3) 0.0460(7) Uani d . 1 1
H H15 0.8248 1.1267 0.1033 0.055 Uiso calc R 1 1
C C16 0.89662(18) 0.99033(13) -0.1044(3) 0.0328(6) Uani d . 1 1
H H16 0.9319 0.9856 -0.1842 0.039 Uiso calc R 1 1
C C17 0.85909(17) 0.92067(14) -0.0450(2) 0.0306(6) Uani d . 1 1
H H17 0.8693 0.8688 -0.0844 0.037 Uiso calc R 1 1
C C18 0.76886(16) 0.61666(13) 0.1168(2) 0.0247(5) Uani d . 1 1
C C19 0.71249(16) 0.55022(14) 0.1607(2) 0.0295(5) Uani d . 1 1
H H19 0.6597 0.5606 0.2154 0.035 Uiso calc R 1 1
C C20 0.73369(16) 0.46961(14) 0.1246(2) 0.0303(6) Uani d . 1 1
H H20 0.6958 0.4262 0.1563 0.036 Uiso calc R 1 1
C C21 0.81127(16) 0.45261(13) 0.0410(2) 0.0272(5) Uani d . 1 1
C C22 0.86680(18) 0.51865(14) -0.0048(3) 0.0323(6) Uani d . 1 1
H H22 0.9182 0.5083 -0.0622 0.039 Uiso calc R 1 1
C C23 0.84681(16) 0.59942(14) 0.0335(2) 0.0301(6) Uani d . 1 1
H H23 0.8857 0.6427 0.0036 0.036 Uiso calc R 1 1
C C24 0.83576(16) 0.36588(14) 0.0027(2) 0.0286(5) Uani d . 1 1
N N1 0.88275(14) 1.06493(12) -0.0482(2) 0.0337(5) Uani d . 1 1
H H1 0.9064 1.1082 -0.0869 0.040 Uiso calc R 1 1
N N2 0.67797(13) 0.71123(10) 0.25346(19) 0.0260(4) Uani d . 1 1
N N3 0.99617(14) 0.19689(12) -0.2573(2) 0.0312(5) Uani d . 1 1
O O2 0.31962(13) 0.71380(10) 0.72797(19) 0.0456(5) Uani d . 1 1
H H2A 0.2781 0.7176 0.7863 0.068 Uiso calc R 1 1
O O1 0.32181(13) 0.85207(11) 0.74803(19) 0.0469(5) Uani d . 1 1
O O4 0.89796(12) 0.36227(9) -0.09689(18) 0.0387(5) Uani d . 1 1
H H4 0.9094 0.3135 -0.1148 0.058 Uiso calc R 1 1
O O3 0.80256(12) 0.30430(9) 0.05852(18) 0.0350(4) Uani d . 1 1
O O5 0.94948(15) 0.21008(10) -0.14753(19) 0.0496(5) Uani d . 1 1
O O6 1.02518(13) 0.25580(11) -0.32456(19) 0.0451(5) Uani d . 1 1
O O7 1.01033(13) 0.12364(10) -0.28914(18) 0.0428(5) Uani d . 1 1
O O1W 0.5358(6) 1.0131(4) 0.1459(10) 0.062(2) Uani d P 0.25 1
H H1A 0.5359 0.9943 0.0556 0.092 Uiso d PR 0.25 1
H H1B 0.5683 1.0618 0.1548 0.092 Uiso d PR 0.25 1

loop_
_atom_site_aniso_label
_atom_site_aniso_U_11
_atom_site_aniso_U_22
_atom_site_aniso_U_33
_atom_site_aniso_U_12
_atom_site_aniso_U_13
_atom_site_aniso_U_23
C1 0.0288(13) 0.0303(13) 0.0272(13) 0.0037(10) 0.0056(10) 0.0019(10)
C2 0.0407(14) 0.0244(13) 0.0365(15) -0.0024(10) 0.0156(12) 0.0025(10)
C3 0.0403(14) 0.0224(12) 0.0398(15) 0.0029(10) 0.0149(12) -0.0015(10)
C4 0.0257(12) 0.0270(12) 0.0248(13) 0.0015(9) 0.0037(10) -0.0004(9)
C5 0.0345(14) 0.0245(13) 0.0407(15) 0.0012(10) 0.0095(12) 0.0001(11)
C6 0.0363(14) 0.0243(13) 0.0367(15) 0.0064(10) 0.0100(11) -0.0032(10)
C7 0.0315(13) 0.0303(14) 0.0351(15) 0.0043(11) 0.0084(11) 0.0037(11)
C8 0.0256(12) 0.0234(12) 0.0274(13) 0.0015(9) 0.0030(10) -0.0001(9)
C9 0.0318(13) 0.0221(12) 0.0305(13) 0.0007(10) 0.0091(10) -0.0036(10)
C10 0.0278(12) 0.0246(12) 0.0259(13) 0.0004(10) 0.0038(10) -0.0009(9)
C11 0.0257(12) 0.0264(12) 0.0304(13) 0.0010(10) 0.0072(10) -0.0011(10)
C12 0.0256(12) 0.0243(12) 0.0249(13) 0.0010(9) 0.0024(10) 0.0010(9)
C13 0.0268(12) 0.0213(12) 0.0305(13) 0.0003(9) 0.0051(10) 0.0005(9)
C14 0.0612(18) 0.0250(14) 0.0480(17) -0.0023(12) 0.0325(14) -0.0033(11)
C15 0.0628(18) 0.0240(14) 0.0538(18) -0.0013(12) 0.0293(15) -0.0022(12)
C16 0.0391(14) 0.0277(13) 0.0327(14) -0.0011(11) 0.0119(12) -0.0005(11)
C17 0.0363(13) 0.0225(12) 0.0333(14) 0.0019(10) 0.0063(11) -0.0026(10)
C18 0.0258(12) 0.0208(12) 0.0276(13) -0.0004(9) 0.0033(10) 0.0023(9)
C19 0.0273(12) 0.0264(13) 0.0361(14) 0.0012(10) 0.0134(10) 0.0006(10)
C20 0.0305(13) 0.0223(12) 0.0389(15) -0.0031(10) 0.0098(11) 0.0020(10)
C21 0.0290(12) 0.0229(12) 0.0300(13) -0.0015(10) 0.0047(10) -0.0012(10)
C22 0.0329(13) 0.0294(13) 0.0357(14) 0.0005(11) 0.0147(11) -0.0011(11)
C23 0.0327(13) 0.0200(12) 0.0384(14) -0.0020(10) 0.0121(11) 0.0021(10)
C24 0.0282(13) 0.0260(13) 0.0321(14) -0.0001(10) 0.0057(11) 0.0004(10)
N1 0.0399(12) 0.0244(11) 0.0380(12) -0.0038(9) 0.0146(10) 0.0045(9)
N2 0.0272(10) 0.0231(10) 0.0278(11) 0.0014(8) 0.0043(8) -0.0005(8)
N3 0.0333(11) 0.0273(11) 0.0338(12) -0.0033(9) 0.0089(9) 0.0009(9)
O2 0.0508(11) 0.0341(10) 0.0541(13) 0.0027(8) 0.0271(10) 0.0052(9)
O1 0.0550(12) 0.0346(10) 0.0534(13) 0.0088(9) 0.0277(10) -0.0016(9)
O4 0.0485(10) 0.0250(9) 0.0446(11) 0.0010(8) 0.0218(9) -0.0032(8)
O3 0.0389(10) 0.0240(9) 0.0431(11) -0.0011(7) 0.0141(8) 0.0018(7)
O5 0.0812(14) 0.0267(10) 0.0441(12) -0.0023(9) 0.0370(11) -0.0029(8)
O6 0.0528(12) 0.0370(10) 0.0466(12) -0.0102(9) 0.0156(9) 0.0122(9)
O7 0.0522(12) 0.0295(10) 0.0482(12) 0.0052(8) 0.0181(9) -0.0051(8)
O1W 0.069(5) 0.023(4) 0.093(7) 0.006(4) -0.002(5) 0.010(4)

loop_
_atom_type_symbol
_atom_type_description
_atom_type_scat_dispersion_real
_atom_type_scat_dispersion_imag
_atom_type_scat_source
C C 0.0033 0.0016 'International Tables Vol C Tables 4.2.6.8 and 6.1.1.4'
H H 0.0000 0.0000 'International Tables Vol C Tables 4.2.6.8 and 6.1.1.4'
N N 0.0061 0.0033 'International Tables Vol C Tables 4.2.6.8 and 6.1.1.4'
O O 0.0106 0.0060 'International Tables Vol C Tables 4.2.6.8 and 6.1.1.4'

loop_
_geom_angle_atom_site_label_1
_geom_angle_atom_site_label_2
_geom_angle_atom_site_label_3
_geom_angle
C2 C1 C6 119.0(2)
C2 C1 C7 121.8(2)
C6 C1 C7 119.2(2)
C3 C2 C1 120.3(2)
C3 C2 H2 119.8
C1 C2 H2 119.8
C2 C3 C4 121.3(2)
C2 C3 H3 119.3
C4 C3 H3 119.3
C5 C4 C3 117.6(2)
C5 C4 C8 123.0(2)
C3 C4 C8 119.4(2)
C6 C5 C4 121.4(2)
C6 C5 H5 119.3
C4 C5 H5 119.3
C5 C6 C1 120.3(2)
C5 C6 H6 119.9
C1 C6 H6 119.9
O1 C7 O2 123.9(2)
O1 C7 C1 123.0(2)
O2 C7 C1 113.0(2)
N2 C8 C9 121.5(2)
N2 C8 C4 115.06(19)
C9 C8 C4 123.41(19)
C10 C9 C8 120.0(2)
C10 C9 H9 120.0
C8 C9 H9 120.0
C11 C10 C9 117.3(2)
C11 C10 C13 121.2(2)
C9 C10 C13 121.5(2)
C12 C11 C10 120.0(2)
C12 C11 H11 120.0
C10 C11 H11 120.0
N2 C12 C11 121.9(2)
N2 C12 C18 115.74(19)
C11 C12 C18 122.4(2)
C14 C13 C17 116.9(2)
C14 C13 C10 121.8(2)
C17 C13 C10 121.3(2)
C15 C14 C13 120.5(2)
C15 C14 H14 119.8
C13 C14 H14 119.8
N1 C15 C14 120.4(2)
N1 C15 H15 119.8
C14 C15 H15 119.8
N1 C16 C17 120.1(2)
N1 C16 H16 119.9
C17 C16 H16 119.9
C16 C17 C13 120.6(2)
C16 C17 H17 119.7
C13 C17 H17 119.7
C23 C18 C19 118.2(2)
C23 C18 C12 121.34(19)
C19 C18 C12 120.5(2)
C20 C19 C18 121.2(2)
C20 C19 H19 119.4
C18 C19 H19 119.4
C19 C20 C21 120.5(2)
C19 C20 H20 119.7
C21 C20 H20 119.7
C22 C21 C20 118.6(2)
C22 C21 C24 120.3(2)
C20 C21 C24 121.1(2)
C23 C22 C21 120.9(2)
C23 C22 H22 119.5
C21 C22 H22 119.5
C22 C23 C18 120.5(2)
C22 C23 H23 119.7
C18 C23 H23 119.7
O3 C24 O4 123.5(2)
O3 C24 C21 123.8(2)
O4 C24 C21 112.65(19)
C15 N1 C16 121.6(2)
C15 N1 H1 119.2
C16 N1 H1 119.2
C8 N2 C12 119.23(19)
O6 N3 O7 123.2(2)
O6 N3 O5 119.81(19)
O7 N3 O5 117.02(18)
C7 O2 H2A 109.5
C24 O4 H4 109.5
H1A O1W H1B 110.5

loop_
_geom_bond_atom_site_label_1
_geom_bond_atom_site_label_2
_geom_bond_distance
C1 C2 1.386(3)
C1 C6 1.387(3)
C1 C7 1.495(3)
C2 C3 1.380(3)
C2 H2 0.9300
C3 C4 1.392(3)
C3 H3 0.9300
C4 C5 1.390(3)
C4 C8 1.493(3)
C5 C6 1.379(3)
C5 H5 0.9300
C6 H6 0.9300
C7 O1 1.209(3)
C7 O2 1.317(3)
C8 N2 1.338(3)
C8 C9 1.393(3)
C9 C10 1.392(3)
C9 H9 0.9300
C10 C11 1.389(3)
C10 C13 1.492(3)
C11 C12 1.386(3)
C11 H11 0.9300
C12 N2 1.341(3)
C12 C18 1.488(3)
C13 C14 1.390(3)
C13 C17 1.393(3)
C14 C15 1.370(3)
C14 H14 0.9300
C15 N1 1.328(3)
C15 H15 0.9300
C16 N1 1.333(3)
C16 C17 1.369(3)
C16 H16 0.9300
C17 H17 0.9300
C18 C23 1.393(3)
C18 C19 1.395(3)
C19 C20 1.376(3)
C19 H19 0.9300
C20 C21 1.390(3)
C20 H20 0.9300
C21 C22 1.390(3)
C21 C24 1.484(3)
C22 C23 1.380(3)
C22 H22 0.9300
C23 H23 0.9300
C24 O3 1.224(3)
C24 O4 1.314(3)
N1 H1 0.8600
N3 O6 1.224(2)
N3 O7 1.234(2)
N3 O5 1.279(2)
O2 H2A 0.8200
O4 H4 0.8200
O1W H1A 0.9210
O1W H1B 0.9027

loop_
_geom_hbond_atom_site_label_D
_geom_hbond_atom_site_label_H
_geom_hbond_atom_site_label_A
_geom_hbond_site_symmetry_A
_geom_hbond_distance_DH
_geom_hbond_distance_HA
_geom_hbond_distance_DA
_geom_hbond_angle_DHA
N1 H1 O5 1_565 0.86 1.84 2.697(2) 171
O2 H2A O3 3_666 0.82 1.93 2.728(2) 163
O4 H4 O5 . 0.82 1.78 2.598(2) 173
O1W H1A O1W 3_675 0.92 2.14 2.963(18) 149
O1W H1B O1 3_676 0.90 2.22 3.059(8) 154

loop_
_geom_torsion_atom_site_label_1
_geom_torsion_atom_site_label_2
_geom_torsion_atom_site_label_3
_geom_torsion_atom_site_label_4
_geom_torsion
C6 C1 C2 C3 0.1(4)
C7 C1 C2 C3 -178.9(2)
C1 C2 C3 C4 -0.2(4)
C2 C3 C4 C5 -0.2(4)
C2 C3 C4 C8 179.9(2)
C3 C4 C5 C6 0.7(4)
C8 C4 C5 C6 -179.4(2)
C4 C5 C6 C1 -0.8(4)
C2 C1 C6 C5 0.4(4)
C7 C1 C6 C5 179.5(2)
C2 C1 C7 O1 176.2(2)
C6 C1 C7 O1 -2.9(4)
C2 C1 C7 O2 -4.2(4)
C6 C1 C7 O2 176.7(2)
C5 C4 C8 N2 -179.6(2)
C3 C4 C8 N2 0.3(3)
C5 C4 C8 C9 -0.5(4)
C3 C4 C8 C9 179.4(2)
N2 C8 C9 C10 0.3(3)
C4 C8 C9 C10 -178.8(2)
C8 C9 C10 C11 0.6(3)
C8 C9 C10 C13 178.5(2)
C9 C10 C11 C12 -0.5(3)
C13 C10 C11 C12 -178.5(2)
C10 C11 C12 N2 -0.3(3)
C10 C11 C12 C18 178.5(2)
C11 C10 C13 C14 -167.6(2)
C9 C10 C13 C14 14.5(4)
C11 C10 C13 C17 12.6(3)
C9 C10 C13 C17 -165.3(2)
C17 C13 C14 C15 1.6(4)
C10 C13 C14 C15 -178.2(2)
C13 C14 C15 N1 -0.9(4)
N1 C16 C17 C13 0.4(4)
C14 C13 C17 C16 -1.4(4)
C10 C13 C17 C16 178.4(2)
N2 C12 C18 C23 -170.8(2)
C11 C12 C18 C23 10.3(3)
N2 C12 C18 C19 9.7(3)
C11 C12 C18 C19 -169.2(2)
C23 C18 C19 C20 0.8(3)
C12 C18 C19 C20 -179.7(2)
C18 C19 C20 C21 -1.1(4)
C19 C20 C21 C22 0.1(4)
C19 C20 C21 C24 179.2(2)
C20 C21 C22 C23 1.2(4)
C24 C21 C22 C23 -177.9(2)
C21 C22 C23 C18 -1.5(4)
C19 C18 C23 C22 0.4(3)
C12 C18 C23 C22 -179.1(2)
C22 C21 C24 O3 166.1(2)
C20 C21 C24 O3 -13.0(4)
C22 C21 C24 O4 -13.2(3)
C20 C21 C24 O4 167.7(2)
C14 C15 N1 C16 -0.1(4)
C17 C16 N1 C15 0.4(4)
C9 C8 N2 C12 -1.1(3)
C4 C8 N2 C12 178.05(19)
C11 C12 N2 C8 1.2(3)
C18 C12 N2 C8 -177.77(19)
